data_1517142
loop_
_publ_author_name
'Liang Chen'
'Ning Zhao'
'Qiuwen Wang'
'Guohua Hou'
'Haibin Song'
'Guofu Zi'

_publ_section_title
;
 Synthesis, structure, and catalytic activity of titanium complexes with
 chiral biaryl Schiff-base ligands
;
_journal_name_full
;
Inorganica Chimica Acta
;
_journal_page_first 140
_journal_page_last 155
_journal_volume 402
_journal_year 2013
_chemical_formula_moiety 'C69 H65 N3 O8 Ti2'
_chemical_formula_sum 'C69 H65 N3 O8 Ti2'
_chemical_formula_weight 1160.04
_space_group_IT_number 4
_symmetry_cell_setting monoclinic
_symmetry_space_group_name_Hall 'P 2yb'
_symmetry_space_group_name_H-M 'P 1 21 1'
_atom_sites_solution_hydrogens geom
_atom_sites_solution_primary direct
_atom_sites_solution_secondary difmap
_cell_angle_alpha 90.00
_cell_angle_beta 91.357(2)
_cell_angle_gamma 90.00
_cell_formula_units_Z 2
_cell_length_a 12.9600(12)
_cell_length_b 12.0807(10)
_cell_length_c 19.1560(16)
_cell_measurement_reflns_used 1924
_cell_measurement_temperature 110(2)
_cell_measurement_theta_max 19.86
_cell_measurement_theta_min 2.52
_cell_volume 2998.3(4)
_computing_cell_refinement 'Bruker SMART'
_computing_data_collection 'Bruker SMART'
_computing_data_reduction 'Bruker SAINT'
_computing_molecular_graphics 'Bruker SHELXTL'
_computing_publication_material 'Bruker SHELXTL'
_computing_structure_refinement 'SHELXL-97 (Sheldrick, 1997)'
_computing_structure_solution 'SHELXS-97 (Sheldrick, 1990)'
_diffrn_ambient_temperature 110(2)
_diffrn_measured_fraction_theta_full 0.988
_diffrn_measured_fraction_theta_max 0.988
_diffrn_measurement_device_type 'CCD area detector'
_diffrn_measurement_method 'phi and omega scans'
_diffrn_radiation_monochromator graphite
_diffrn_radiation_source 'fine-focus sealed tube'
_diffrn_radiation_type MoK\a
_diffrn_radiation_wavelength 0.71073
_diffrn_reflns_av_R_equivalents 0.0499
_diffrn_reflns_av_sigmaI/netI 0.1161
_diffrn_reflns_limit_h_max 16
_diffrn_reflns_limit_h_min -14
_diffrn_reflns_limit_k_max 15
_diffrn_reflns_limit_k_min -15
_diffrn_reflns_limit_l_max 24
_diffrn_reflns_limit_l_min -20
_diffrn_reflns_number 18075
_diffrn_reflns_theta_full 27.60
_diffrn_reflns_theta_max 27.60
_diffrn_reflns_theta_min 1.92
_exptl_absorpt_coefficient_mu 0.325
_exptl_absorpt_correction_T_max 0.9590
_exptl_absorpt_correction_T_min 0.8729
_exptl_absorpt_correction_type multi-scan
_exptl_absorpt_process_details sadabs
_exptl_crystal_colour yellow
_exptl_crystal_density_diffrn 1.285
_exptl_crystal_density_method 'not measured'
_exptl_crystal_description block
_exptl_crystal_F_000 1216
_exptl_crystal_size_max 0.43
_exptl_crystal_size_mid 0.20
_exptl_crystal_size_min 0.13
_refine_diff_density_max 0.593
_refine_diff_density_min -0.479
_refine_diff_density_rms 0.067
_refine_ls_abs_structure_details 'Flack H D (1983), Acta Cryst. A39, 876-881'
_refine_ls_abs_structure_Flack -0.03(2)
_refine_ls_extinction_method none
_refine_ls_goodness_of_fit_ref 1.025
_refine_ls_hydrogen_treatment constr
_refine_ls_matrix_type full
_refine_ls_number_parameters 749
_refine_ls_number_reflns 12757
_refine_ls_number_restraints 1
_refine_ls_restrained_S_all 1.025
_refine_ls_R_factor_all 0.0938
_refine_ls_R_factor_gt 0.0641
_refine_ls_shift/su_max 0.000
_refine_ls_shift/su_mean 0.000
_refine_ls_structure_factor_coef Fsqd
_refine_ls_weighting_details 'calc w=1/[\s^2^(Fo^2^)+(0.0368P)^2^+0.0591P] where P=(Fo^2^+2Fc^2^)/3'
_refine_ls_weighting_scheme calc
_refine_ls_wR_factor_gt 0.1168
_refine_ls_wR_factor_ref 0.1317
_reflns_number_gt 9274
_reflns_number_total 12757
_reflns_threshold_expression >2sigma(I)
_cod_data_source_file ICA-2013-402-140-155-9.cif
_cod_data_source_block compound2021
_cod_depositor_comments
;
The following automatic conversions were performed:

'_symmetry_cell_setting' value 'Monoclinic' changed to 'monoclinic'
according to the built-in table from CIF Core dictionary named
'cif_core.dic' version 2.4.1 from
2010-06-29.

'_exptl_absorpt_correction_type' value 'Multi-scan'
changed to 'multi-scan' according to the built-in table from CIF Core
dictionary named 'cif_core.dic' version 2.4.1 from 2010-06-29.

Automatic conversion script
Id: cif_fix_values 2281 2013-09-26 08:29:07Z andrius 
;
_cod_original_sg_symbol_H-M P2(1)
_cod_database_code 1517142

loop_
_symmetry_equiv_pos_as_xyz
'x, y, z'
'-x, y+1/2, -z'

loop_
_atom_site_label
_atom_site_type_symbol
_atom_site_fract_x
_atom_site_fract_y
_atom_site_fract_z
_atom_site_U_iso_or_equiv
_atom_site_adp_type
_atom_site_occupancy
_atom_site_symmetry_multiplicity
_atom_site_calc_flag
_atom_site_refinement_flags
C1 C 0.8155(3) 0.6511(3) 0.4309(2) 0.0183(8) Uani 1 1 d .
C2 C 0.7895(3) 0.7514(3) 0.3994(2) 0.0239(9) Uani 1 1 d .
H2 H 0.7765 0.8150 0.4271 0.029 Uiso 1 1 calc R
C3 C 0.7829(3) 0.7576(4) 0.3272(2) 0.0290(10) Uani 1 1 d .
H3 H 0.7661 0.8258 0.3051 0.035 Uiso 1 1 calc R
C4 C 0.8008(3) 0.6648(4) 0.2873(2) 0.0267(10) Uani 1 1 d .
H4 H 0.7933 0.6695 0.2379 0.032 Uiso 1 1 calc R
C5 C 0.8292(3) 0.5650(3) 0.3175(2) 0.0232(9) Uani 1 1 d .
C6 C 0.8453(3) 0.4664(4) 0.2704(2) 0.0319(11) Uani 1 1 d .
H6A H 0.7896 0.4634 0.2349 0.048 Uiso 1 1 calc R
H6B H 0.8448 0.3983 0.2982 0.048 Uiso 1 1 calc R
H6C H 0.9118 0.4735 0.2475 0.048 Uiso 1 1 calc R
C7 C 0.8404(3) 0.5575(3) 0.3906(2) 0.0185(9) Uani 1 1 d .
C8 C 0.8765(3) 0.4527(3) 0.4258(2) 0.0180(8) Uani 1 1 d .
C9 C 0.9759(3) 0.4106(3) 0.4152(2) 0.0239(9) Uani 1 1 d .
C10 C 1.0557(3) 0.4771(4) 0.3775(2) 0.0327(11) Uani 1 1 d .
H10A H 1.1249 0.4513 0.3914 0.049 Uiso 1 1 calc R
H10B H 1.0487 0.5555 0.3896 0.049 Uiso 1 1 calc R
H10C H 1.0455 0.4678 0.3270 0.049 Uiso 1 1 calc R
C11 C 1.0022(3) 0.3062(4) 0.4405(2) 0.0267(10) Uani 1 1 d .
H11 H 1.0690 0.2772 0.4322 0.032 Uiso 1 1 calc R
C12 C 0.9333(3) 0.2441(3) 0.4775(2) 0.0259(10) Uani 1 1 d .
H12 H 0.9517 0.1720 0.4931 0.031 Uiso 1 1 calc R
C13 C 0.8367(3) 0.2871(3) 0.4921(2) 0.0232(9) Uani 1 1 d .
H13 H 0.7893 0.2454 0.5186 0.028 Uiso 1 1 calc R
C14 C 0.8101(3) 0.3915(3) 0.4674(2) 0.0176(8) Uani 1 1 d .
C15 C 0.6302(3) 0.4007(3) 0.45746(19) 0.0178(8) Uani 1 1 d .
H15 H 0.6359 0.3315 0.4343 0.021 Uiso 1 1 calc R
C16 C 0.5307(3) 0.4505(3) 0.45789(19) 0.0165(8) Uani 1 1 d .
C17 C 0.4449(3) 0.3939(3) 0.4303(2) 0.0224(9) Uani 1 1 d .
H17 H 0.4505 0.3175 0.4193 0.027 Uiso 1 1 calc R
C18 C 0.3528(3) 0.4476(3) 0.4190(2) 0.0260(10) Uani 1 1 d .
H18 H 0.2939 0.4077 0.4025 0.031 Uiso 1 1 calc R
C19 C 0.3458(3) 0.5603(3) 0.4317(2) 0.0246(10) Uani 1 1 d .
H19 H 0.2830 0.5980 0.4212 0.030 Uiso 1 1 calc R
C20 C 0.4287(3) 0.6184(3) 0.4595(2) 0.0232(9) Uani 1 1 d .
H20 H 0.4228 0.6957 0.4675 0.028 Uiso 1 1 calc R
C21 C 0.5210(3) 0.5642(3) 0.47589(18) 0.0176(8) Uani 1 1 d .
C22 C 0.8239(3) 0.4004(3) 0.6427(2) 0.0196(9) Uani 1 1 d .
C23 C 0.9203(3) 0.3484(3) 0.6510(2) 0.0234(9) Uani 1 1 d .
H23 H 0.9806 0.3816 0.6330 0.028 Uiso 1 1 calc R
C24 C 0.9263(3) 0.2482(4) 0.6857(2) 0.0265(10) Uani 1 1 d .
H24 H 0.9914 0.2126 0.6908 0.032 Uiso 1 1 calc R
C25 C 0.8398(3) 0.1982(3) 0.7131(2) 0.0264(10) Uani 1 1 d .
H25 H 0.8455 0.1290 0.7365 0.032 Uiso 1 1 calc R
C26 C 0.7461(3) 0.2500(3) 0.7060(2) 0.0230(9) Uani 1 1 d .
H26 H 0.6868 0.2169 0.7255 0.028 Uiso 1 1 calc R
C27 C 0.7361(3) 0.3518(3) 0.6703(2) 0.0190(9) Uani 1 1 d .
C28 C 0.6380(3) 0.4070(3) 0.6697(2) 0.0198(9) Uani 1 1 d .
H28 H 0.5853 0.3765 0.6974 0.024 Uiso 1 1 calc R
C29 C 0.5193(3) 0.5471(3) 0.64893(19) 0.0171(8) Uani 1 1 d .
C30 C 0.4289(3) 0.5051(3) 0.6203(2) 0.0215(9) Uani 1 1 d .
H30 H 0.4303 0.4394 0.5931 0.026 Uiso 1 1 calc R
C31 C 0.3362(3) 0.5581(3) 0.6311(2) 0.0222(9) Uani 1 1 d .
H31 H 0.2735 0.5278 0.6129 0.027 Uiso 1 1 calc R
C32 C 0.3356(3) 0.6561(3) 0.6689(2) 0.0261(9) Uani 1 1 d .
H32 H 0.2723 0.6944 0.6744 0.031 Uiso 1 1 calc R
C33 C 0.4263(3) 0.6997(3) 0.6990(2) 0.0245(9) Uani 1 1 d .
C34 C 0.4205(4) 0.8079(4) 0.7370(2) 0.0322(11) Uani 1 1 d .
H34A H 0.3731 0.8578 0.7117 0.048 Uiso 1 1 calc R
H34B H 0.4893 0.8415 0.7400 0.048 Uiso 1 1 calc R
H34C H 0.3953 0.7952 0.7842 0.048 Uiso 1 1 calc R
C35 C 0.5198(3) 0.6428(3) 0.6913(2) 0.0208(9) Uani 1 1 d .
C36 C 0.6161(3) 0.6798(3) 0.7296(2) 0.0212(9) Uani 1 1 d .
C37 C 0.6208(3) 0.6874(3) 0.8021(2) 0.0268(10) Uani 1 1 d .
C38 C 0.5353(3) 0.6447(4) 0.8479(2) 0.0352(11) Uani 1 1 d .
H38A H 0.4868 0.6004 0.8196 0.053 Uiso 1 1 calc R
H38B H 0.4987 0.7075 0.8682 0.053 Uiso 1 1 calc R
H38C H 0.5652 0.5988 0.8853 0.053 Uiso 1 1 calc R
C39 C 0.7070(4) 0.7338(4) 0.8354(2) 0.0362(11) Uani 1 1 d .
H39 H 0.7087 0.7399 0.8849 0.043 Uiso 1 1 calc R
C40 C 0.7905(4) 0.7716(4) 0.7980(2) 0.0407(13) Uani 1 1 d .
H40 H 0.8473 0.8062 0.8214 0.049 Uiso 1 1 calc R
C41 C 0.7900(3) 0.7580(4) 0.7262(2) 0.0297(10) Uani 1 1 d .
H41 H 0.8480 0.7804 0.7003 0.036 Uiso 1 1 calc R
C42 C 0.7048(3) 0.7117(3) 0.6920(2) 0.0208(9) Uani 1 1 d .
C43 C 0.9406(4) 0.3223(5) 0.8535(2) 0.0451(14) Uani 1 1 d .
C44 C 1.0441(4) 0.3367(7) 0.8315(3) 0.0618(19) Uani 1 1 d .
H44 H 1.0940 0.2804 0.8401 0.074 Uiso 1 1 calc R
C45 C 1.0714(5) 0.4325(8) 0.7978(3) 0.073(2) Uani 1 1 d .
H45 H 1.1405 0.4422 0.7835 0.088 Uiso 1 1 calc R
C46 C 1.0010(5) 0.5131(6) 0.7847(3) 0.069(2) Uani 1 1 d .
H46 H 1.0208 0.5781 0.7605 0.083 Uiso 1 1 calc R
C47 C 0.9007(4) 0.5015(5) 0.8061(2) 0.0447(14) Uani 1 1 d .
H47 H 0.8519 0.5582 0.7960 0.054 Uiso 1 1 calc R
C48 C 0.8700(4) 0.4073(4) 0.8426(2) 0.0347(11) Uani 1 1 d .
C49 C 0.7685(3) 0.4039(4) 0.8708(2) 0.0298(10) Uani 1 1 d .
H49 H 0.7257 0.4667 0.8631 0.036 Uiso 1 1 calc R
C50 C 0.6352(3) 0.3445(3) 0.9407(2) 0.0252(9) Uani 1 1 d .
C51 C 0.6372(3) 0.4192(4) 0.9959(2) 0.0289(10) Uani 1 1 d .
H51 H 0.6989 0.4582 1.0075 0.035 Uiso 1 1 calc R
C52 C 0.5491(4) 0.4370(4) 1.0339(2) 0.0338(11) Uani 1 1 d .
H52 H 0.5500 0.4881 1.0716 0.041 Uiso 1 1 calc R
C53 C 0.4600(4) 0.3796(4) 1.0164(2) 0.0318(11) Uani 1 1 d .
H53 H 0.3995 0.3922 1.0423 0.038 Uiso 1 1 calc R
C54 C 0.4568(3) 0.3040(3) 0.9618(2) 0.0256(10) Uani 1 1 d .
C55 C 0.3569(3) 0.2395(4) 0.9489(2) 0.0321(11) Uani 1 1 d .
H55A H 0.3636 0.1929 0.9073 0.048 Uiso 1 1 calc R
H55B H 0.2996 0.2914 0.9416 0.048 Uiso 1 1 calc R
H55C H 0.3433 0.1927 0.9894 0.048 Uiso 1 1 calc R
C56 C 0.5447(3) 0.2881(3) 0.9218(2) 0.0243(10) Uani 1 1 d .
C57 C 0.5423(3) 0.2165(3) 0.8575(2) 0.0231(9) Uani 1 1 d .
C58 C 0.4777(3) 0.2406(3) 0.8003(2) 0.0240(9) Uani 1 1 d .
C59 C 0.4133(3) 0.3453(4) 0.7983(2) 0.0293(10) Uani 1 1 d .
H59A H 0.3438 0.3289 0.8145 0.044 Uiso 1 1 calc R
H59B H 0.4087 0.3733 0.7503 0.044 Uiso 1 1 calc R
H59C H 0.4456 0.4013 0.8286 0.044 Uiso 1 1 calc R
C60 C 0.4735(3) 0.1698(4) 0.7430(2) 0.0269(10) Uani 1 1 d .
H60 H 0.4296 0.1865 0.7040 0.032 Uiso 1 1 calc R
C61 C 0.5335(3) 0.0748(4) 0.7428(2) 0.0300(10) Uani 1 1 d .
H61 H 0.5281 0.0252 0.7044 0.036 Uiso 1 1 calc R
C62 C 0.6008(3) 0.0513(3) 0.7977(2) 0.0295(10) Uani 1 1 d .
H62 H 0.6416 -0.0140 0.7971 0.035 Uiso 1 1 calc R
C63 C 0.6085(3) 0.1237(3) 0.8537(2) 0.0255(10) Uani 1 1 d .
C64 C 0.7238(4) 0.0784(5) 1.0974(3) 0.0579(15) Uani 1 1 d .
H64A H 0.6582 0.1126 1.0827 0.087 Uiso 1 1 calc R
H64B H 0.7204 0.0558 1.1464 0.087 Uiso 1 1 calc R
H64C H 0.7366 0.0133 1.0683 0.087 Uiso 1 1 calc R
C65 C 0.8082(5) 0.1587(5) 1.0893(3) 0.0642(17) Uani 1 1 d .
H65 H 0.8730 0.1138 1.0909 0.077 Uiso 1 1 calc R
C66 C 0.8221(5) 0.2427(5) 1.1441(3) 0.0648(18) Uani 1 1 d .
H66A H 0.8890 0.2792 1.1390 0.097 Uiso 1 1 calc R
H66B H 0.8198 0.2072 1.1900 0.097 Uiso 1 1 calc R
H66C H 0.7668 0.2978 1.1399 0.097 Uiso 1 1 calc R
C67 C 0.9296(4) -0.1477(5) 0.9729(3) 0.0538(15) Uani 1 1 d .
H67A H 0.9125 -0.1371 1.0220 0.081 Uiso 1 1 calc R
H67B H 0.9883 -0.1984 0.9698 0.081 Uiso 1 1 calc R
H67C H 0.8699 -0.1791 0.9475 0.081 Uiso 1 1 calc R
C68 C 0.9571(4) -0.0389(5) 0.9414(3) 0.0598(17) Uani 1 1 d .
H68 H 0.9725 -0.0519 0.8912 0.072 Uiso 1 1 calc R
C69 C 1.0496(5) 0.0128(6) 0.9750(4) 0.097(3) Uani 1 1 d .
H69A H 1.0669 0.0808 0.9500 0.146 Uiso 1 1 calc R
H69B H 1.1078 -0.0389 0.9734 0.146 Uiso 1 1 calc R
H69C H 1.0351 0.0304 1.0237 0.146 Uiso 1 1 calc R
N1 N 0.7134(2) 0.4412(3) 0.48566(16) 0.0166(7) Uani 1 1 d .
N2 N 0.6164(2) 0.4949(3) 0.63425(16) 0.0171(7) Uani 1 1 d .
N3 N 0.7302(3) 0.3234(3) 0.90567(17) 0.0273(8) Uani 1 1 d .
O1 O 0.81606(19) 0.6435(2) 0.50110(13) 0.0192(6) Uani 1 1 d .
O2 O 0.5984(2) 0.61887(19) 0.50775(13) 0.0186(6) Uani 1 1 d .
O3 O 0.8184(2) 0.4973(2) 0.60935(13) 0.0206(6) Uani 1 1 d .
O4 O 0.7064(2) 0.6994(2) 0.62210(13) 0.0193(6) Uani 1 1 d .
O5 O 0.9149(3) 0.2269(3) 0.88490(17) 0.0477(10) Uani 1 1 d .
O6 O 0.6782(2) 0.1038(2) 0.90669(15) 0.0339(8) Uani 1 1 d .
O7 O 0.8058(3) 0.2104(3) 1.02238(15) 0.0399(8) Uani 1 1 d .
O8 O 0.8722(3) 0.0329(3) 0.9440(2) 0.0622(12) Uani 1 1 d .
Ti1 Ti 0.72039(5) 0.58320(6) 0.55998(4) 0.01718(16) Uani 1 1 d .
Ti2 Ti 0.80582(7) 0.16202(7) 0.93481(4) 0.0386(2) Uani 1 1 d .

loop_
_atom_site_aniso_label
_atom_site_aniso_U_11
_atom_site_aniso_U_22
_atom_site_aniso_U_33
_atom_site_aniso_U_23
_atom_site_aniso_U_13
_atom_site_aniso_U_12
C1 0.0095(18) 0.021(2) 0.024(2) 0.0067(18) 0.0011(15) 0.0009(16)
C2 0.022(2) 0.013(2) 0.036(3) 0.0038(19) 0.0032(18) -0.0020(17)
C3 0.028(2) 0.024(2) 0.034(3) 0.012(2) -0.005(2) 0.0020(19)
C4 0.017(2) 0.036(3) 0.027(2) 0.012(2) -0.0020(17) -0.003(2)
C5 0.017(2) 0.024(2) 0.028(2) 0.0007(19) -0.0032(17) -0.0038(17)
C6 0.032(3) 0.039(3) 0.025(3) -0.002(2) 0.006(2) -0.002(2)
C7 0.015(2) 0.018(2) 0.023(2) 0.0029(16) 0.0046(16) -0.0013(15)
C8 0.017(2) 0.018(2) 0.020(2) -0.0005(17) 0.0012(16) 0.0002(16)
C9 0.017(2) 0.023(2) 0.031(2) 0.0015(19) 0.0015(18) -0.0017(17)
C10 0.018(2) 0.030(3) 0.050(3) 0.004(2) 0.007(2) -0.0037(19)
C11 0.020(2) 0.026(2) 0.035(3) 0.002(2) 0.0034(19) 0.0083(18)
C12 0.030(2) 0.020(2) 0.028(2) 0.0040(19) -0.0022(19) 0.0054(18)
C13 0.025(2) 0.018(2) 0.027(2) -0.0031(18) 0.0013(18) -0.0034(17)
C14 0.019(2) 0.016(2) 0.018(2) -0.0019(16) -0.0020(16) -0.0007(16)
C15 0.027(2) 0.0077(18) 0.019(2) 0.0012(16) 0.0024(17) -0.0027(16)
C16 0.021(2) 0.0164(19) 0.013(2) -0.0005(16) 0.0000(16) 0.0047(16)
C17 0.016(2) 0.019(2) 0.032(2) -0.0050(18) 0.0010(17) -0.0013(16)
C18 0.017(2) 0.025(2) 0.035(3) -0.007(2) -0.0014(18) -0.0016(18)
C19 0.017(2) 0.028(2) 0.029(2) -0.0065(19) -0.0028(17) 0.0030(17)
C20 0.028(2) 0.015(2) 0.026(2) -0.0024(17) -0.0054(18) 0.0077(16)
C21 0.021(2) 0.021(2) 0.0111(19) 0.0030(16) -0.0011(15) -0.0017(16)
C22 0.022(2) 0.017(2) 0.020(2) -0.0051(17) -0.0045(17) -0.0049(16)
C23 0.021(2) 0.025(2) 0.024(2) -0.0027(19) 0.0016(18) -0.0040(18)
C24 0.027(2) 0.026(2) 0.026(2) -0.0054(19) -0.0061(18) 0.0081(19)
C25 0.035(3) 0.017(2) 0.027(2) -0.0004(18) -0.0051(19) 0.0048(18)
C26 0.031(2) 0.015(2) 0.023(2) -0.0004(17) -0.0003(18) -0.0009(18)
C27 0.022(2) 0.016(2) 0.019(2) -0.0004(16) 0.0007(16) 0.0004(16)
C28 0.022(2) 0.017(2) 0.020(2) -0.0026(17) -0.0004(17) -0.0038(17)
C29 0.018(2) 0.018(2) 0.015(2) 0.0000(16) 0.0002(16) -0.0009(15)
C30 0.021(2) 0.018(2) 0.025(2) -0.0017(18) 0.0003(17) -0.0002(17)
C31 0.015(2) 0.023(2) 0.029(2) 0.0028(18) 0.0028(17) -0.0019(16)
C32 0.023(2) 0.021(2) 0.035(2) 0.009(2) 0.0064(18) 0.0090(18)
C33 0.028(2) 0.018(2) 0.027(2) 0.0018(18) 0.0091(18) 0.0052(18)
C34 0.035(3) 0.019(2) 0.043(3) -0.007(2) 0.012(2) 0.0029(19)
C35 0.025(2) 0.020(2) 0.018(2) 0.0042(17) 0.0020(16) -0.0020(17)
C36 0.026(2) 0.014(2) 0.023(2) -0.0007(17) -0.0001(17) 0.0026(17)
C37 0.035(3) 0.020(2) 0.025(2) -0.0033(18) 0.0023(19) -0.0023(19)
C38 0.038(3) 0.038(3) 0.029(3) -0.004(2) 0.009(2) -0.007(2)
C39 0.046(3) 0.041(3) 0.022(2) -0.005(2) 0.003(2) -0.008(2)
C40 0.046(3) 0.049(3) 0.026(3) -0.010(2) -0.009(2) -0.017(2)
C41 0.030(3) 0.033(3) 0.026(2) 0.000(2) 0.0024(19) -0.013(2)
C42 0.025(2) 0.018(2) 0.020(2) 0.0011(17) -0.0006(17) 0.0000(17)
C43 0.034(3) 0.080(4) 0.022(3) -0.016(3) -0.008(2) 0.003(3)
C44 0.023(3) 0.121(6) 0.042(4) -0.028(4) -0.001(2) 0.006(3)
C45 0.037(4) 0.136(7) 0.047(4) -0.047(4) 0.011(3) -0.031(4)
C46 0.059(4) 0.090(5) 0.061(4) -0.033(4) 0.024(3) -0.046(4)
C47 0.043(3) 0.054(3) 0.037(3) -0.016(3) 0.012(2) -0.019(3)
C48 0.026(3) 0.049(3) 0.029(3) -0.011(2) 0.000(2) -0.005(2)
C49 0.031(3) 0.033(3) 0.025(2) -0.006(2) -0.0047(19) -0.001(2)
C50 0.027(2) 0.022(2) 0.026(2) 0.0041(18) 0.0012(18) 0.0039(18)
C51 0.030(3) 0.027(2) 0.029(3) 0.001(2) -0.0030(19) 0.000(2)
C52 0.037(3) 0.031(3) 0.033(3) -0.011(2) 0.002(2) 0.003(2)
C53 0.036(3) 0.029(3) 0.032(3) 0.001(2) 0.010(2) 0.010(2)
C54 0.033(3) 0.022(2) 0.022(2) 0.0069(18) 0.0028(19) 0.0019(19)
C55 0.033(3) 0.030(2) 0.034(3) 0.003(2) 0.009(2) -0.008(2)
C56 0.031(2) 0.018(2) 0.024(2) 0.0091(18) -0.0006(19) 0.0060(18)
C57 0.021(2) 0.022(2) 0.026(2) 0.0025(18) 0.0047(17) -0.0011(17)
C58 0.017(2) 0.020(2) 0.035(3) -0.0017(19) 0.0028(18) -0.0058(17)
C59 0.027(2) 0.033(3) 0.028(3) 0.003(2) -0.0110(19) 0.002(2)
C60 0.023(2) 0.033(2) 0.025(2) -0.003(2) -0.0007(17) -0.004(2)
C61 0.032(2) 0.027(2) 0.031(2) -0.008(2) 0.0049(19) -0.007(2)
C62 0.037(3) 0.019(2) 0.033(3) -0.0010(19) 0.007(2) -0.0009(19)
C63 0.028(2) 0.023(2) 0.025(2) 0.0066(18) 0.0001(19) -0.0042(18)
C64 0.045(3) 0.064(4) 0.065(4) 0.003(4) 0.012(3) -0.008(3)
C65 0.096(5) 0.059(4) 0.037(3) 0.009(3) -0.016(3) -0.017(4)
C66 0.102(5) 0.059(4) 0.034(3) -0.001(3) 0.013(3) 0.000(4)
C67 0.057(4) 0.063(4) 0.041(3) -0.004(3) -0.010(3) 0.028(3)
C68 0.048(4) 0.044(3) 0.086(5) -0.003(3) -0.015(3) 0.024(3)
C69 0.075(5) 0.070(5) 0.143(7) -0.012(5) -0.063(5) 0.021(4)
N1 0.0161(17) 0.0155(16) 0.0181(18) 0.0000(14) 0.0017(13) -0.0006(13)
N2 0.0166(18) 0.0141(16) 0.0208(18) -0.0032(14) 0.0001(13) 0.0000(13)
N3 0.025(2) 0.035(2) 0.0209(19) -0.0068(17) -0.0023(15) 0.0041(17)
O1 0.0187(15) 0.0199(15) 0.0191(14) -0.0019(12) 0.0023(11) -0.0064(11)
O2 0.0184(15) 0.0133(14) 0.0240(15) -0.0022(11) -0.0021(11) -0.0020(10)
O3 0.0166(15) 0.0201(14) 0.0250(16) 0.0030(12) 0.0005(11) -0.0010(12)
O4 0.0235(15) 0.0147(14) 0.0198(15) -0.0016(11) 0.0005(11) -0.0039(11)
O5 0.032(2) 0.079(3) 0.0313(19) -0.0113(19) -0.0062(15) 0.0245(19)
O6 0.0399(19) 0.0262(17) 0.0353(18) 0.0038(14) -0.0023(14) 0.0096(14)
O7 0.052(2) 0.043(2) 0.0238(18) 0.0023(15) -0.0091(15) 0.0100(17)
O8 0.052(2) 0.062(3) 0.072(3) -0.013(2) -0.0163(19) 0.037(2)
Ti1 0.0160(3) 0.0148(3) 0.0207(4) -0.0008(3) -0.0006(3) -0.0017(3)
Ti2 0.0386(5) 0.0437(5) 0.0330(5) -0.0055(4) -0.0094(4) 0.0194(4)

loop_
_atom_type_symbol
_atom_type_description
_atom_type_scat_dispersion_real
_atom_type_scat_dispersion_imag
_atom_type_scat_source
C C 0.0033 0.0016 'International Tables Vol C Tables 4.2.6.8 and 6.1.1.4'
H H 0.0000 0.0000 'International Tables Vol C Tables 4.2.6.8 and 6.1.1.4'
N N 0.0061 0.0033 'International Tables Vol C Tables 4.2.6.8 and 6.1.1.4'
O O 0.0106 0.0060 'International Tables Vol C Tables 4.2.6.8 and 6.1.1.4'
Ti Ti 0.2776 0.4457 'International Tables Vol C Tables 4.2.6.8 and 6.1.1.4'

loop_
_geom_angle_atom_site_label_1
_geom_angle_atom_site_label_2
_geom_angle_atom_site_label_3
_geom_angle
O1 C1 C2 119.1(4)
O1 C1 C7 119.7(3)
C2 C1 C7 121.2(4)
C3 C2 C1 119.2(4)
C3 C2 H2 120.4
C1 C2 H2 120.4
C4 C3 C2 120.2(4)
C4 C3 H3 119.9
C2 C3 H3 119.9
C3 C4 C5 121.5(4)
C3 C4 H4 119.3
C5 C4 H4 119.3
C4 C5 C7 119.5(4)
C4 C5 C6 118.4(4)
C7 C5 C6 122.1(4)
C5 C6 H6A 109.5
C5 C6 H6B 109.5
H6A C6 H6B 109.5
C5 C6 H6C 109.5
H6A C6 H6C 109.5
H6B C6 H6C 109.5
C5 C7 C1 118.2(3)
C5 C7 C8 121.6(3)
C1 C7 C8 120.2(3)
C14 C8 C9 118.0(3)
C14 C8 C7 120.8(3)
C9 C8 C7 121.1(3)
C11 C9 C8 119.7(4)
C11 C9 C10 119.0(4)
C8 C9 C10 121.2(4)
C9 C10 H10A 109.5
C9 C10 H10B 109.5
H10A C10 H10B 109.5
C9 C10 H10C 109.5
H10A C10 H10C 109.5
H10B C10 H10C 109.5
C12 C11 C9 121.1(4)
C12 C11 H11 119.4
C9 C11 H11 119.4
C11 C12 C13 120.0(4)
C11 C12 H12 120.0
C13 C12 H12 120.0
C14 C13 C12 119.2(4)
C14 C13 H13 120.4
C12 C13 H13 120.4
C13 C14 C8 121.6(4)
C13 C14 N1 120.4(3)
C8 C14 N1 118.0(3)
N1 C15 C16 125.8(3)
N1 C15 H15 117.1
C16 C15 H15 117.1
C17 C16 C21 119.3(3)
C17 C16 C15 120.2(3)
C21 C16 C15 119.7(3)
C18 C17 C16 120.6(4)
C18 C17 H17 119.7
C16 C17 H17 119.7
C17 C18 C19 119.8(4)
C17 C18 H18 120.1
C19 C18 H18 120.1
C20 C19 C18 120.9(4)
C20 C19 H19 119.5
C18 C19 H19 119.5
C19 C20 C21 120.3(4)
C19 C20 H20 119.9
C21 C20 H20 119.9
O2 C21 C20 120.1(3)
O2 C21 C16 121.2(3)
C20 C21 C16 118.7(3)
O3 C22 C27 121.0(4)
O3 C22 C23 119.0(3)
C27 C22 C23 120.0(4)
C24 C23 C22 119.1(4)
C24 C23 H23 120.5
C22 C23 H23 120.5
C23 C24 C25 121.8(4)
C23 C24 H24 119.1
C25 C24 H24 119.1
C26 C25 C24 119.0(4)
C26 C25 H25 120.5
C24 C25 H25 120.5
C25 C26 C27 121.1(4)
C25 C26 H26 119.5
C27 C26 H26 119.5
C22 C27 C26 119.0(4)
C22 C27 C28 122.1(4)
C26 C27 C28 118.6(4)
N2 C28 C27 124.7(4)
N2 C28 H28 117.7
C27 C28 H28 117.7
C30 C29 C35 121.4(4)
C30 C29 N2 120.0(3)
C35 C29 N2 118.6(3)
C29 C30 C31 120.2(4)
C29 C30 H30 119.9
C31 C30 H30 119.9
C30 C31 C32 119.3(4)
C30 C31 H31 120.3
C32 C31 H31 120.3
C31 C32 C33 121.4(4)
C31 C32 H32 119.3
C33 C32 H32 119.3
C32 C33 C35 119.4(4)
C32 C33 C34 118.5(4)
C35 C33 C34 122.1(4)
C33 C34 H34A 109.5
C33 C34 H34B 109.5
H34A C34 H34B 109.5
C33 C34 H34C 109.5
H34A C34 H34C 109.5
H34B C34 H34C 109.5
C33 C35 C29 118.0(4)
C33 C35 C36 120.9(4)
C29 C35 C36 121.1(3)
C37 C36 C42 118.1(4)
C37 C36 C35 121.5(4)
C42 C36 C35 120.4(3)
C39 C37 C36 120.0(4)
C39 C37 C38 117.4(4)
C36 C37 C38 122.6(4)
C37 C38 H38A 109.5
C37 C38 H38B 109.5
H38A C38 H38B 109.5
C37 C38 H38C 109.5
H38A C38 H38C 109.5
H38B C38 H38C 109.5
C40 C39 C37 121.5(4)
C40 C39 H39 119.2
C37 C39 H39 119.2
C41 C40 C39 119.2(4)
C41 C40 H40 120.4
C39 C40 H40 120.4
C40 C41 C42 120.0(4)
C40 C41 H41 120.0
C42 C41 H41 120.0
O4 C42 C41 118.8(4)
O4 C42 C36 120.3(3)
C41 C42 C36 120.9(4)
O5 C43 C48 122.2(5)
O5 C43 C44 118.7(5)
C48 C43 C44 119.1(6)
C45 C44 C43 119.7(6)
C45 C44 H44 120.2
C43 C44 H44 120.2
C46 C45 C44 120.8(6)
C46 C45 H45 119.6
C44 C45 H45 119.6
C45 C46 C47 120.5(7)
C45 C46 H46 119.7
C47 C46 H46 119.7
C46 C47 C48 120.9(6)
C46 C47 H47 119.6
C48 C47 H47 119.6
C43 C48 C47 118.9(5)
C43 C48 C49 121.9(5)
C47 C48 C49 119.1(5)
N3 C49 C48 125.9(4)
N3 C49 H49 117.1
C48 C49 H49 117.1
C51 C50 C56 120.9(4)
C51 C50 N3 118.0(4)
C56 C50 N3 121.0(4)
C52 C51 C50 120.0(4)
C52 C51 H51 120.0
C50 C51 H51 120.0
C53 C52 C51 119.3(4)
C53 C52 H52 120.3
C51 C52 H52 120.3
C52 C53 C54 121.5(4)
C52 C53 H53 119.3
C54 C53 H53 119.3
C53 C54 C56 119.4(4)
C53 C54 C55 117.9(4)
C56 C54 C55 122.7(4)
C54 C55 H55A 109.5
C54 C55 H55B 109.5
H55A C55 H55B 109.5
C54 C55 H55C 109.5
H55A C55 H55C 109.5
H55B C55 H55C 109.5
C50 C56 C54 118.7(4)
C50 C56 C57 119.6(4)
C54 C56 C57 121.6(4)
C58 C57 C63 118.6(4)
C58 C57 C56 121.7(4)
C63 C57 C56 119.8(4)
C60 C58 C57 120.2(4)
C60 C58 C59 118.8(4)
C57 C58 C59 121.0(4)
C58 C59 H59A 109.5
C58 C59 H59B 109.5
H59A C59 H59B 109.5
C58 C59 H59C 109.5
H59A C59 H59C 109.5
H59B C59 H59C 109.5
C61 C60 C58 120.0(4)
C61 C60 H60 120.0
C58 C60 H60 120.0
C62 C61 C60 120.8(4)
C62 C61 H61 119.6
C60 C61 H61 119.6
C61 C62 C63 119.5(4)
C61 C62 H62 120.2
C63 C62 H62 120.2
O6 C63 C62 119.9(4)
O6 C63 C57 119.6(4)
C62 C63 C57 120.5(4)
C65 C64 H64A 109.5
C65 C64 H64B 109.5
H64A C64 H64B 109.5
C65 C64 H64C 109.5
H64A C64 H64C 109.5
H64B C64 H64C 109.5
O7 C65 C66 109.9(5)
O7 C65 C64 112.4(5)
C66 C65 C64 117.4(5)
O7 C65 H65 105.4
C66 C65 H65 105.4
C64 C65 H65 105.4
C65 C66 H66A 109.5
C65 C66 H66B 109.5
H66A C66 H66B 109.5
C65 C66 H66C 109.5
H66A C66 H66C 109.5
H66B C66 H66C 109.5
C68 C67 H67A 109.5
C68 C67 H67B 109.5
H67A C67 H67B 109.5
C68 C67 H67C 109.5
H67A C67 H67C 109.5
H67B C67 H67C 109.5
O8 C68 C69 110.5(5)
O8 C68 C67 109.6(5)
C69 C68 C67 113.2(5)
O8 C68 H68 107.8
C69 C68 H68 107.8
C67 C68 H68 107.8
C68 C69 H69A 109.5
C68 C69 H69B 109.5
H69A C69 H69B 109.5
C68 C69 H69C 109.5
H69A C69 H69C 109.5
H69B C69 H69C 109.5
C15 N1 C14 117.7(3)
C15 N1 Ti1 125.4(3)
C14 N1 Ti1 116.9(2)
C28 N2 C29 116.0(3)
C28 N2 Ti1 126.7(3)
C29 N2 Ti1 117.1(2)
C49 N3 C50 117.0(4)
C49 N3 Ti2 127.9(3)
C50 N3 Ti2 114.2(3)
C1 O1 Ti1 130.5(2)
C21 O2 Ti1 137.3(2)
C22 O3 Ti1 138.9(2)
C42 O4 Ti1 136.5(2)
C43 O5 Ti2 140.8(3)
C63 O6 Ti2 135.7(3)
C65 O7 Ti2 134.8(3)
C68 O8 Ti2 155.8(4)
O1 Ti1 O4 99.86(11)
O1 Ti1 O3 93.99(11)
O4 Ti1 O3 99.84(12)
O1 Ti1 O2 98.71(12)
O4 Ti1 O2 94.20(11)
O3 Ti1 O2 159.17(11)
O1 Ti1 N1 86.06(11)
O4 Ti1 N1 172.00(12)
O3 Ti1 N1 85.01(12)
O2 Ti1 N1 79.49(11)
O1 Ti1 N2 173.72(12)
O4 Ti1 N2 83.32(11)
O3 Ti1 N2 80.09(11)
O2 Ti1 N2 86.40(11)
N1 Ti1 N2 91.32(11)
O7 Ti2 O8 101.84(16)
O7 Ti2 O6 112.12(15)
O8 Ti2 O6 96.93(16)
O7 Ti2 O5 110.93(16)
O8 Ti2 O5 92.73(18)
O6 Ti2 O5 132.65(14)
O7 Ti2 N3 86.51(13)
O8 Ti2 N3 170.95(17)
O6 Ti2 N3 82.93(13)
O5 Ti2 N3 80.90(15)

loop_
_geom_bond_atom_site_label_1
_geom_bond_atom_site_label_2
_geom_bond_distance
C1 O1 1.348(4)
C1 C2 1.392(5)
C1 C7 1.410(5)
C2 C3 1.386(6)
C2 H2 0.9500
C3 C4 1.380(6)
C3 H3 0.9500
C4 C5 1.384(6)
C4 H4 0.9500
C5 C7 1.408(5)
C5 C6 1.512(6)
C6 H6A 0.9800
C6 H6B 0.9800
C6 H6C 0.9800
C7 C8 1.503(5)
C8 C14 1.398(5)
C8 C9 1.404(5)
C9 C11 1.392(6)
C9 C10 1.507(5)
C10 H10A 0.9800
C10 H10B 0.9800
C10 H10C 0.9800
C11 C12 1.375(6)
C11 H11 0.9500
C12 C13 1.390(5)
C12 H12 0.9500
C13 C14 1.388(5)
C13 H13 0.9500
C14 N1 1.441(5)
C15 N1 1.291(5)
C15 C16 1.423(5)
C15 H15 0.9500
C16 C17 1.399(5)
C16 C21 1.422(5)
C17 C18 1.372(5)
C17 H17 0.9500
C18 C19 1.386(6)
C18 H18 0.9500
C19 C20 1.379(5)
C19 H19 0.9500
C20 C21 1.393(5)
C20 H20 0.9500
C21 O2 1.337(4)
C22 O3 1.334(5)
C22 C27 1.395(5)
C22 C23 1.404(5)
C23 C24 1.382(6)
C23 H23 0.9500
C24 C25 1.388(6)
C24 H24 0.9500
C25 C26 1.371(5)
C25 H25 0.9500
C26 C27 1.412(5)
C26 H26 0.9500
C27 C28 1.436(5)
C28 N2 1.288(5)
C28 H28 0.9500
C29 C30 1.379(5)
C29 C35 1.413(5)
C29 N2 1.441(5)
C30 C31 1.381(5)
C30 H30 0.9500
C31 C32 1.387(6)
C31 H31 0.9500
C32 C33 1.399(6)
C32 H32 0.9500
C33 C35 1.404(5)
C33 C34 1.500(6)
C34 H34A 0.9800
C34 H34B 0.9800
C34 H34C 0.9800
C35 C36 1.502(5)
C36 C37 1.391(5)
C36 C42 1.424(5)
C37 C39 1.391(6)
C37 C38 1.519(6)
C38 H38A 0.9800
C38 H38B 0.9800
C38 H38C 0.9800
C39 C40 1.389(6)
C39 H39 0.9500
C40 C41 1.387(6)
C40 H40 0.9500
C41 C42 1.388(6)
C41 H41 0.9500
C42 O4 1.348(4)
C43 O5 1.345(7)
C43 C48 1.388(7)
C43 C44 1.426(7)
C44 C45 1.376(9)
C44 H44 0.9500
C45 C46 1.354(9)
C45 H45 0.9500
C46 C47 1.380(7)
C46 H46 0.9500
C47 C48 1.397(7)
C47 H47 0.9500
C48 C49 1.435(6)
C49 N3 1.285(5)
C49 H49 0.9500
C50 C51 1.390(6)
C50 C56 1.396(6)
C50 N3 1.439(5)
C51 C52 1.386(6)
C51 H51 0.9500
C52 C53 1.381(6)
C52 H52 0.9500
C53 C54 1.389(6)
C53 H53 0.9500
C54 C56 1.401(6)
C54 C55 1.527(6)
C55 H55A 0.9800
C55 H55B 0.9800
C55 H55C 0.9800
C56 C57 1.505(6)
C57 C58 1.393(6)
C57 C63 1.415(6)
C58 C60 1.392(6)
C58 C59 1.516(6)
C59 H59A 0.9800
C59 H59B 0.9800
C59 H59C 0.9800
C60 C61 1.386(6)
C60 H60 0.9500
C61 C62 1.380(6)
C61 H61 0.9500
C62 C63 1.387(5)
C62 H62 0.9500
C63 O6 1.364(5)
C64 C65 1.473(8)
C64 H64A 0.9800
C64 H64B 0.9800
C64 H64C 0.9800
C65 O7 1.426(6)
C65 C66 1.467(7)
C65 H65 1.0000
C66 H66A 0.9800
C66 H66B 0.9800
C66 H66C 0.9800
C67 C68 1.493(8)
C67 H67A 0.9800
C67 H67B 0.9800
C67 H67C 0.9800
C68 O8 1.403(6)
C68 C69 1.485(8)
C68 H68 1.0000
C69 H69A 0.9800
C69 H69B 0.9800
C69 H69C 0.9800
N1 Ti1 2.230(3)
N2 Ti1 2.251(3)
N3 Ti2 2.246(4)
O1 Ti1 1.846(3)
O2 Ti1 1.900(3)
O3 Ti1 1.879(3)
O4 Ti1 1.852(3)
O5 Ti2 1.895(4)
O6 Ti2 1.865(3)
O7 Ti2 1.777(3)
O8 Ti2 1.787(3)
